data_4504226
loop_
_publ_author_name
'Li, Xiang-Ping'
'Pan, Mei'
'Zheng, Sheng-Run'
'Liu, Yong-Ru'
'He, Qi-Ting'
'Kang, Bei-Sheng'
'Su, Cheng-Yong'

_publ_section_title
;
 Dimension Increase via Hydrogen Bonding and Weak Coordination
 Interactions from Simple Complexes of 2-(Pyridyl)benzimidazole Ligands
;
_journal_issue 12
_journal_name_full 'Crystal Growth &amp; Design'
_journal_page_first 2481
_journal_paper_doi 10.1021/cg070080j
_journal_volume 7
_journal_year 2007
_chemical_formula_sum 'C12 H9 Ag N4 O3'
_chemical_formula_weight 365.10
_chemical_name_systematic
; 
 ? 
;
_space_group_IT_number 2
_symmetry_cell_setting triclinic
_symmetry_space_group_name_Hall '-P 1'
_symmetry_space_group_name_H-M 'P -1'
_atom_sites_solution_hydrogens geom
_atom_sites_solution_primary direct
_atom_sites_solution_secondary difmap
_audit_creation_method SHELXL-97
_cell_angle_alpha 106.08
_cell_angle_beta 96.76
_cell_angle_gamma 116.83
_cell_formula_units_Z 2
_cell_length_a 8.314
_cell_length_b 9.078
_cell_length_c 9.898
_cell_measurement_reflns_used 25
_cell_measurement_temperature 293(2)
_cell_measurement_theta_max 12.5
_cell_measurement_theta_min 5
_cell_volume 614.345
_computing_structure_refinement 'SHELXL-97 (Sheldrick, 1997)'
_computing_structure_solution 'SHELXS-97 (Sheldrick, 1990)'
_diffrn_ambient_temperature 293(2)
_diffrn_measured_fraction_theta_full 1.000
_diffrn_measured_fraction_theta_max 1.000
_diffrn_measurement_device_type P4
_diffrn_measurement_method '\w scane'
_diffrn_radiation_monochromator graphite
_diffrn_radiation_source 'fine-focus sealed tube'
_diffrn_radiation_type MoK\a
_diffrn_radiation_wavelength 0.71073
_diffrn_reflns_av_R_equivalents 0.0124
_diffrn_reflns_av_sigmaI/netI 0.0242
_diffrn_reflns_limit_h_max 10
_diffrn_reflns_limit_h_min -1
_diffrn_reflns_limit_k_max 10
_diffrn_reflns_limit_k_min -11
_diffrn_reflns_limit_l_max 12
_diffrn_reflns_limit_l_min -12
_diffrn_reflns_number 2923
_diffrn_reflns_theta_full 25.97
_diffrn_reflns_theta_max 25.97
_diffrn_reflns_theta_min 2.23
_diffrn_standards_interval_count 800
_diffrn_standards_number 2
_exptl_absorpt_coefficient_mu 1.654
_exptl_absorpt_correction_type none
_exptl_crystal_colour Colorless
_exptl_crystal_density_diffrn 1.974
_exptl_crystal_density_method 'not measured'
_exptl_crystal_description Block
_exptl_crystal_F_000 360
_exptl_crystal_size_max 0.30
_exptl_crystal_size_mid 0.26
_exptl_crystal_size_min 0.20
_refine_diff_density_max 0.717
_refine_diff_density_min -0.440
_refine_diff_density_rms 0.136
_refine_ls_extinction_method none
_refine_ls_goodness_of_fit_ref 1.049
_refine_ls_hydrogen_treatment geom
_refine_ls_matrix_type full
_refine_ls_number_parameters 181
_refine_ls_number_reflns 2400
_refine_ls_number_restraints 0
_refine_ls_restrained_S_all 1.049
_refine_ls_R_factor_all 0.0378
_refine_ls_R_factor_gt 0.0311
_refine_ls_shift/su_max 0.001
_refine_ls_shift/su_mean 0.000
_refine_ls_structure_factor_coef Fsqd
_refine_ls_weighting_details 'calc w=1/[\s^2^(Fo^2^)+(0.0595P)^2^+0.0000P] where P=(Fo^2^+2Fc^2^)/3'
_refine_ls_weighting_scheme calc
_refine_ls_wR_factor_gt 0.0844
_refine_ls_wR_factor_ref 0.0873
_reflns_number_gt 2116
_reflns_number_total 2400
_reflns_threshold_expression >2sigma(I)
_cod_data_source_file cg070080j-file003.cif
_cod_data_source_block 2
_cod_original_cell_volume 614.4
_cod_original_sg_symbol_H-M P-1
_cod_database_code 4504226

loop_
_symmetry_equiv_pos_as_xyz
'x, y, z'
'-x, -y, -z'

loop_
_atom_site_label
_atom_site_type_symbol
_atom_site_fract_x
_atom_site_fract_y
_atom_site_fract_z
_atom_site_U_iso_or_equiv
_atom_site_adp_type
_atom_site_occupancy
_atom_site_symmetry_multiplicity
_atom_site_calc_flag
_atom_site_refinement_flags
Ag1 Ag 0.30552(4) 0.59018(3) 0.66291(3) 0.04164(13) Uani 1 1 d .
N2 N 0.4366(4) 0.8762(4) 0.7357(3) 0.0312(6) Uani 1 1 d .
N3 N 0.5070(4) 1.1520(4) 0.7658(3) 0.0358(7) Uani 1 1 d .
H3A H 0.5007 1.2384 0.7509 0.043 Uiso 1 1 calc R
C6 C 0.3901(5) 0.9771(4) 0.6853(4) 0.0315(7) Uani 1 1 d .
C7 C 0.6381(5) 1.1672(5) 0.8758(4) 0.0354(8) Uani 1 1 d .
C4 C 0.2359(5) 0.9128(4) 0.5566(4) 0.0298(7) Uani 1 1 d .
C12 C 0.5936(5) 0.9935(5) 0.8559(4) 0.0325(7) Uani 1 1 d .
C8 C 0.7888(6) 1.3132(6) 0.9880(4) 0.0459(9) Uani 1 1 d .
H8A H 0.8153 1.4284 1.0024 0.055 Uiso 1 1 calc R
C11 C 0.7033(6) 0.9613(6) 0.9475(4) 0.0410(9) Uani 1 1 d .
H11A H 0.6754 0.8463 0.9355 0.049 Uiso 1 1 calc R
C9 C 0.8970(6) 1.2800(6) 1.0767(5) 0.0510(10) Uani 1 1 d .
H9A H 1.0008 1.3749 1.1520 0.061 Uiso 1 1 calc R
C10 C 0.8549(6) 1.1072(6) 1.0565(4) 0.0489(10) Uani 1 1 d .
H10A H 0.9318 1.0898 1.1188 0.059 Uiso 1 1 calc R
N4 N 0.6360(4) 0.5160(4) 0.6685(3) 0.0374(7) Uani 1 1 d .
C3 C 0.2461(5) 1.0111(5) 0.4691(4) 0.0340(7) Uani 1 1 d .
H3B H 0.3517 1.1224 0.4933 0.041 Uiso 1 1 calc R
C5 C 0.0732(5) 0.7493(4) 0.5164(4) 0.0316(7) Uani 1 1 d .
H5A H 0.0618 0.6846 0.5765 0.038 Uiso 1 1 calc R
N1 N -0.0681(4) 0.6800(4) 0.3959(3) 0.0346(6) Uani 1 1 d .
C1 C -0.0535(5) 0.7766(5) 0.3131(4) 0.0362(8) Uani 1 1 d .
H1A H -0.1508 0.7297 0.2288 0.043 Uiso 1 1 calc R
C2 C 0.1008(6) 0.9439(5) 0.3475(4) 0.0389(8) Uani 1 1 d .
H2A H 0.1053 1.0093 0.2890 0.047 Uiso 1 1 calc R
O3 O 0.5217(4) 0.4631(4) 0.7409(4) 0.0527(7) Uani 1 1 d .
O2 O 0.7134(5) 0.4309(4) 0.6250(3) 0.0542(8) Uani 1 1 d .
O1 O 0.6651(6) 0.6480(4) 0.6413(4) 0.0660(9) Uani 1 1 d .

loop_
_atom_site_aniso_label
_atom_site_aniso_U_11
_atom_site_aniso_U_22
_atom_site_aniso_U_33
_atom_site_aniso_U_23
_atom_site_aniso_U_13
_atom_site_aniso_U_12
Ag1 0.03812(18) 0.02692(17) 0.0546(2) 0.01619(13) 0.00368(13) 0.01400(13)
N2 0.0313(15) 0.0283(14) 0.0367(15) 0.0155(12) 0.0098(12) 0.0152(12)
N3 0.0364(17) 0.0266(14) 0.0427(16) 0.0145(12) 0.0063(14) 0.0150(13)
C6 0.0318(18) 0.0281(16) 0.0343(17) 0.0141(14) 0.0110(14) 0.0132(14)
C7 0.0348(19) 0.0349(18) 0.0375(18) 0.0154(15) 0.0109(15) 0.0172(16)
C4 0.0304(17) 0.0277(16) 0.0354(17) 0.0131(14) 0.0087(14) 0.0171(14)
C12 0.0307(18) 0.0334(18) 0.0327(17) 0.0125(14) 0.0090(14) 0.0157(15)
C8 0.042(2) 0.039(2) 0.047(2) 0.0143(17) 0.0111(18) 0.0146(18)
C11 0.044(2) 0.048(2) 0.041(2) 0.0209(17) 0.0165(17) 0.0288(19)
C9 0.037(2) 0.055(3) 0.041(2) 0.0111(19) 0.0015(18) 0.013(2)
C10 0.043(2) 0.072(3) 0.037(2) 0.022(2) 0.0066(17) 0.034(2)
N4 0.0371(17) 0.0320(16) 0.0396(16) 0.0134(13) 0.0031(14) 0.0165(14)
C3 0.0335(18) 0.0287(17) 0.0445(19) 0.0185(15) 0.0152(16) 0.0157(15)
C5 0.0322(18) 0.0277(16) 0.0409(18) 0.0174(14) 0.0117(15) 0.0171(14)
N1 0.0333(16) 0.0290(15) 0.0417(16) 0.0128(13) 0.0065(13) 0.0171(13)
C1 0.039(2) 0.0370(19) 0.0346(18) 0.0146(15) 0.0054(15) 0.0210(17)
C2 0.045(2) 0.041(2) 0.042(2) 0.0260(17) 0.0164(17) 0.0243(18)
O3 0.0541(18) 0.0526(17) 0.076(2) 0.0387(16) 0.0329(16) 0.0348(15)
O2 0.061(2) 0.0570(19) 0.0598(18) 0.0209(15) 0.0209(16) 0.0418(17)
O1 0.086(3) 0.0466(18) 0.086(2) 0.0411(17) 0.034(2) 0.0382(18)

loop_
_atom_type_symbol
_atom_type_description
_atom_type_scat_dispersion_real
_atom_type_scat_dispersion_imag
_atom_type_scat_source
C C 0.0033 0.0016 'International Tables Vol C Tables 4.2.6.8 and 6.1.1.4'
H H 0.0000 0.0000 'International Tables Vol C Tables 4.2.6.8 and 6.1.1.4'
N N 0.0061 0.0033 'International Tables Vol C Tables 4.2.6.8 and 6.1.1.4'
O O 0.0106 0.0060 'International Tables Vol C Tables 4.2.6.8 and 6.1.1.4'
Ag Ag -0.8971 1.1015 'International Tables Vol C Tables 4.2.6.8 and 6.1.1.4'

loop_
_geom_angle_atom_site_label_1
_geom_angle_atom_site_label_2
_geom_angle_atom_site_label_3
_geom_angle
_geom_angle_site_symmetry_3
N2 Ag1 N1 154.12(11) 2_566
C6 N2 C12 105.7(3) .
C6 N2 Ag1 130.7(2) .
C12 N2 Ag1 123.6(2) .
C6 N3 C7 107.8(3) .
C6 N3 H3A 126.1 .
C7 N3 H3A 126.1 .
N2 C6 N3 111.8(3) .
N2 C6 C4 125.7(3) .
N3 C6 C4 122.4(3) .
N3 C7 C8 132.3(4) .
N3 C7 C12 105.7(3) .
C8 C7 C12 122.1(4) .
C5 C4 C3 117.3(3) .
C5 C4 C6 120.9(3) .
C3 C4 C6 121.8(3) .
C11 C12 N2 130.5(3) .
C11 C12 C7 120.5(3) .
N2 C12 C7 109.0(3) .
C9 C8 C7 116.9(4) .
C9 C8 H8A 121.6 .
C7 C8 H8A 121.6 .
C10 C11 C12 117.0(4) .
C10 C11 H11A 121.5 .
C12 C11 H11A 121.5 .
C8 C9 C10 121.4(4) .
C8 C9 H9A 119.3 .
C10 C9 H9A 119.3 .
C11 C10 C9 122.1(4) .
C11 C10 H10A 119.0 .
C9 C10 H10A 119.0 .
O1 N4 O2 121.9(4) .
O1 N4 O3 119.3(3) .
O2 N4 O3 118.7(3) .
C2 C3 C4 119.9(3) .
C2 C3 H3B 120.1 .
C4 C3 H3B 120.1 .
N1 C5 C4 123.5(3) .
N1 C5 H5A 118.3 .
C4 C5 H5A 118.3 .
C1 N1 C5 117.9(3) .
C1 N1 Ag1 123.0(2) 2_566
C5 N1 Ag1 119.1(2) 2_566
N1 C1 C2 122.7(3) .
N1 C1 H1A 118.7 .
C2 C1 H1A 118.7 .
C3 C2 C1 118.8(3) .
C3 C2 H2A 120.6 .
C1 C2 H2A 120.6 .

loop_
_geom_bond_atom_site_label_1
_geom_bond_atom_site_label_2
_geom_bond_distance
_geom_bond_site_symmetry_2
Ag1 N2 2.162(3) .
Ag1 N1 2.195(3) 2_566
N2 C6 1.329(4) .
N2 C12 1.390(4) .
N3 C6 1.351(4) .
N3 C7 1.377(5) .
N3 H3A 0.8600 .
C6 C4 1.461(5) .
C7 C8 1.385(5) .
C7 C12 1.395(5) .
C4 C5 1.388(5) .
C4 C3 1.390(5) .
C12 C11 1.389(5) .
C8 C9 1.370(6) .
C8 H8A 0.9300 .
C11 C10 1.374(6) .
C11 H11A 0.9300 .
C9 C10 1.392(6) .
C9 H9A 0.9300 .
C10 H10A 0.9300 .
N4 O1 1.224(4) .
N4 O2 1.236(4) .
N4 O3 1.259(4) .
C3 C2 1.366(5) .
C3 H3B 0.9300 .
C5 N1 1.336(5) .
C5 H5A 0.9300 .
N1 C1 1.335(5) .
N1 Ag1 2.195(3) 2_566
C1 C2 1.386(5) .
C1 H1A 0.9300 .
C2 H2A 0.9300 .

loop_
_geom_hbond_atom_site_label_D
_geom_hbond_atom_site_label_H
_geom_hbond_atom_site_label_A
_geom_hbond_distance_DH
_geom_hbond_distance_HA
_geom_hbond_distance_DA
_geom_hbond_angle_DHA
_geom_hbond_site_symmetry_A
N3 H3A O3 0.86 2.00 2.852(4) 171.4 1_565
N3 H3A O2 0.86 2.58 3.145(4) 124.0 1_565
N3 H3A N4 0.86 2.66 3.435(4) 150.6 1_565
